data_7708256
loop_
_publ_author_name
'Yakovlev, Ivan A.'
'Mikhailov, Artem A.'
'Eremina, Julia A.'
'Klyushova, Lyubov S.'
'Nadolinny, Vladimir A.'
'Kostin, Gennadiy A.'

_publ_section_title
;
 Nitric oxide release and related light-induced cytotoxicity of ruthenium
 nitrosyls with coordinated nicotinate derivatives.
;
_journal_name_full 'Dalton transactions (Cambridge, England : 2003)'
_journal_paper_doi 10.1039/d1dt02190g
_journal_year 2021
_chemical_formula_moiety 'C16 H19 N5 O10 Ru'
_chemical_formula_sum 'C16 H19 N5 O10 Ru'
_chemical_formula_weight 542.43
_space_group_crystal_system orthorhombic
_space_group_IT_number 61
_space_group_name_Hall '-P 2ac 2ab'
_space_group_name_H-M_alt 'P b c a'
_atom_sites_solution_hydrogens mixed
_atom_sites_solution_primary dual
_audit_block_doi 10.5517/ccdc.csd.cc280c9z
_audit_creation_date 2021-05-25
_audit_creation_method
;
Olex2 1.3
(compiled 2020.11.12 svn.r5f609507 for OlexSys, GUI svn.r6272)
;
_audit_update_record
;
2021-05-25 deposited with the CCDC.	2021-09-09 downloaded from the CCDC.
;
_cell_angle_alpha 90
_cell_angle_beta 90
_cell_angle_gamma 90
_cell_formula_units_Z 8
_cell_length_a 12.8083(5)
_cell_length_b 15.1963(6)
_cell_length_c 21.7231(9)
_cell_measurement_reflns_used 9880
_cell_measurement_temperature 150.0
_cell_measurement_theta_max 28.47
_cell_measurement_theta_min 2.28
_cell_volume 4228.2(3)
_computing_molecular_graphics 'Olex2 1.3 (Dolomanov et al., 2009)'
_computing_publication_material 'Olex2 1.3 (Dolomanov et al., 2009)'
_computing_structure_refinement 'SHELXL 2018/3 (Sheldrick, 2015)'
_computing_structure_solution 'ShelXT (Sheldrick, 2015)'
_diffrn_ambient_temperature 150.0
_diffrn_measured_fraction_theta_full 1.000
_diffrn_measured_fraction_theta_max 0.961
_diffrn_measurement_device_type 'Bruker APEX-II CCD'
_diffrn_measurement_method '\f and \w scans'
_diffrn_radiation_type MoK\a
_diffrn_radiation_wavelength 0.71073
_diffrn_reflns_av_R_equivalents 0.0760
_diffrn_reflns_av_unetI/netI 0.0364
_diffrn_reflns_Laue_measured_fraction_full 1.000
_diffrn_reflns_Laue_measured_fraction_max 0.961
_diffrn_reflns_limit_h_max 21
_diffrn_reflns_limit_h_min -20
_diffrn_reflns_limit_k_max 24
_diffrn_reflns_limit_k_min -24
_diffrn_reflns_limit_l_max 36
_diffrn_reflns_limit_l_min -35
_diffrn_reflns_number 158947
_diffrn_reflns_point_group_measured_fraction_full 1.000
_diffrn_reflns_point_group_measured_fraction_max 0.961
_diffrn_reflns_theta_full 25.242
_diffrn_reflns_theta_max 36.326
_diffrn_reflns_theta_min 1.875
_diffrn_source_current 1.4
_diffrn_source_power 0.07
_diffrn_source_voltage 50.0
_diffrn_standards_number 0
_exptl_absorpt_coefficient_mu 0.806
_exptl_absorpt_correction_T_max 0.7471
_exptl_absorpt_correction_T_min 0.6785
_exptl_absorpt_correction_type multi-scan
_exptl_absorpt_process_details
;
SADABS-2016/2 (Bruker,2016/2) was used for absorption correction.
wR2(int) was 0.1318 before and 0.0709 after correction.
The Ratio of minimum to maximum transmission is 0.9082.
The \l/2 correction factor is Not present.
;
_exptl_crystal_colour 'light yellow'
_exptl_crystal_colour_modifier light
_exptl_crystal_colour_primary yellow
_exptl_crystal_density_diffrn 1.704
_exptl_crystal_description plate
_exptl_crystal_F_000 2192
_exptl_crystal_size_max 0.24
_exptl_crystal_size_mid 0.05
_exptl_crystal_size_min 0.04
_refine_diff_density_max 0.629
_refine_diff_density_min -1.405
_refine_diff_density_rms 0.180
_refine_ls_extinction_method none
_refine_ls_goodness_of_fit_ref 1.077
_refine_ls_hydrogen_treatment constr
_refine_ls_matrix_type full
_refine_ls_number_parameters 292
_refine_ls_number_reflns 9852
_refine_ls_number_restraints 0
_refine_ls_restrained_S_all 1.077
_refine_ls_R_factor_all 0.0696
_refine_ls_R_factor_gt 0.0424
_refine_ls_shift/su_max 0.002
_refine_ls_shift/su_mean 0.000
_refine_ls_structure_factor_coef Fsqd
_refine_ls_weighting_details 'w=1/[\s^2^(Fo^2^)+(0.0499P)^2^+2.7391P] where P=(Fo^2^+2Fc^2^)/3'
_refine_ls_weighting_scheme calc
_refine_ls_wR_factor_gt 0.1033
_refine_ls_wR_factor_ref 0.1156
_reflns_Friedel_coverage 0.000
_reflns_number_gt 7035
_reflns_number_total 9852
_reflns_threshold_expression 'I > 2\s(I)'
_cod_data_source_file d1dt02190g2.cif
_cod_data_source_block 1_CCDC1
_cod_database_code 7708256
_shelx_shelxl_version_number 2018/3
_shelx_space_group_comment
;
The symmetry employed for this shelxl refinement is uniquely defined
by the following loop, which should always be used as a source of
symmetry information in preference to the above space-group names.
They are only intended as comments.
;
_shelx_estimated_absorpt_t_max 0.968
_shelx_estimated_absorpt_t_min 0.830
_olex2_refinement_description
;
1. Fixed Uiso
 At 1.2 times of:
  All C(H) groups, All C(H,H) groups
 At 1.5 times of:
  All C(H,H,H) groups, All O(H) groups
2.a Rotating group:
 O005(H005)
2.b Secondary CH2 refined with riding coordinates:
 C00T(H00A,H00B), C00V(H00F,H00G)
2.c Aromatic/amide H refined with riding coordinates:
 C00I(H00I), C00J(H00J), C00K(H00K), C00L(H00L), C00O(H00O), C00P(H00P),
 C00Q(H00Q), C00R(H00R)
2.d Idealised Me refined as rotating group:
 C00U(H00C,H00D,H00E), C00W(H00H,H00M,H00N)
;
_olex2_submission_special_instructions 'No special instructions were received'

loop_
_space_group_symop_operation_xyz
'x, y, z'
'-x+1/2, -y, z+1/2'
'-x, y+1/2, -z+1/2'
'x+1/2, -y+1/2, -z'
'-x, -y, -z'
'x-1/2, y, -z-1/2'
'x, -y-1/2, z-1/2'
'-x-1/2, y-1/2, z'

loop_
_atom_site_label
_atom_site_type_symbol
_atom_site_fract_x
_atom_site_fract_y
_atom_site_fract_z
_atom_site_U_iso_or_equiv
_atom_site_adp_type
_atom_site_occupancy
_atom_site_site_symmetry_order
_atom_site_calc_flag
_atom_site_refinement_flags_posn
_atom_site_refinement_flags_adp
_atom_site_refinement_flags_occupancy
_atom_site_disorder_assembly
_atom_site_disorder_group
Ru01 Ru 0.23514(2) 0.72353(2) 0.42346(2) 0.02159(5) Uani 1 1 d . . . . .
O002 O 0.42941(13) 0.58431(12) 0.15768(7) 0.0349(3) Uani 1 1 d . . . . .
O003 O 0.42223(13) 0.56960(10) 0.68689(7) 0.0320(3) Uani 1 1 d . . . . .
O004 O 0.26091(12) 0.59396(12) 0.18710(7) 0.0361(4) Uani 1 1 d . . . . .
O005 O 0.15926(12) 0.62402(10) 0.39374(8) 0.0324(3) Uani 1 1 d . . . . .
H005 H 0.095183 0.639695 0.383298 0.049 Uiso 1 1 d R U . . .
N006 N 0.34995(12) 0.69253(11) 0.35641(7) 0.0211(3) Uani 1 1 d . . . . .
O007 O 0.13326(14) 0.88000(11) 0.37956(7) 0.0369(4) Uani 1 1 d . . . . .
O008 O 0.34183(14) 0.88342(11) 0.46226(8) 0.0370(4) Uani 1 1 d . . . . .
O009 O 0.14065(15) 0.78204(11) 0.53678(8) 0.0402(4) Uani 1 1 d . . . . .
N00A N 0.30891(13) 0.63534(10) 0.48544(7) 0.0229(3) Uani 1 1 d . . . . .
N00B N 0.11808(14) 0.74501(12) 0.48753(9) 0.0304(4) Uani 1 1 d . . . . .
O00C O 0.02703(14) 0.72222(13) 0.47711(10) 0.0479(5) Uani 1 1 d . . . . .
O00D O 0.12426(18) 0.77575(13) 0.31360(10) 0.0509(5) Uani 1 1 d . . . . .
O00E O 0.3675(2) 0.70693(12) 0.66586(9) 0.0529(6) Uani 1 1 d . . . . .
N00F N 0.30402(13) 0.81755(11) 0.44880(7) 0.0227(3) Uani 1 1 d . . . . .
N00G N 0.15282(14) 0.80335(13) 0.36346(8) 0.0293(3) Uani 1 1 d . . . . .
C00H C 0.39432(14) 0.63701(12) 0.25709(8) 0.0215(3) Uani 1 1 d . . . . .
C00I C 0.32187(15) 0.66085(13) 0.30134(8) 0.0226(3) Uani 1 1 d . . . . .
H00I H 0.249688 0.654511 0.292306 0.027 Uiso 1 1 calc R U . . .
C00J C 0.49959(15) 0.64627(13) 0.26988(9) 0.0237(3) Uani 1 1 d . . . . .
H00J H 0.550756 0.630239 0.240272 0.028 Uiso 1 1 calc R U . . .
C00K C 0.45276(15) 0.70183(13) 0.36888(9) 0.0232(3) Uani 1 1 d . . . . .
H00K H 0.473181 0.724470 0.407822 0.028 Uiso 1 1 calc R U . . .
C00L C 0.33094(16) 0.65883(13) 0.54345(9) 0.0253(4) Uani 1 1 d . . . . .
H00L H 0.318777 0.717968 0.555677 0.030 Uiso 1 1 calc R U . . .
C00M C 0.35276(16) 0.60361(13) 0.19722(8) 0.0246(3) Uani 1 1 d . . . . .
C00N C 0.37064(17) 0.60044(13) 0.58617(9) 0.0257(4) Uani 1 1 d . . . . .
C00O C 0.32851(16) 0.55194(13) 0.46769(9) 0.0267(4) Uani 1 1 d . . . . .
H00O H 0.313228 0.534785 0.426616 0.032 Uiso 1 1 calc R U . . .
C00P C 0.37029(18) 0.49084(13) 0.50783(10) 0.0300(4) Uani 1 1 d . . . . .
H00P H 0.384983 0.432786 0.494104 0.036 Uiso 1 1 calc R U . . .
C00Q C 0.39064(18) 0.51469(14) 0.56824(10) 0.0298(4) Uani 1 1 d . . . . .
H00Q H 0.417729 0.473090 0.596707 0.036 Uiso 1 1 calc R U . . .
C00R C 0.52891(15) 0.67946(13) 0.32683(9) 0.0247(3) Uani 1 1 d . . . . .
H00R H 0.600640 0.686686 0.336738 0.030 Uiso 1 1 calc R U . . .
C00S C 0.38671(18) 0.63262(14) 0.65042(9) 0.0298(4) Uani 1 1 d . . . . .
C00T C 0.4405(2) 0.59302(16) 0.75084(10) 0.0374(5) Uani 1 1 d . . . . .
H00A H 0.460388 0.655855 0.753689 0.045 Uiso 1 1 calc R U . . .
H00B H 0.498669 0.557333 0.767537 0.045 Uiso 1 1 calc R U . . .
C00U C 0.3434(2) 0.5768(2) 0.78784(12) 0.0496(7) Uani 1 1 d . . . . .
H00C H 0.287520 0.615661 0.773257 0.074 Uiso 1 1 calc R U . . .
H00D H 0.357450 0.588918 0.831371 0.074 Uiso 1 1 calc R U . . .
H00E H 0.321764 0.515352 0.783037 0.074 Uiso 1 1 calc R U . . .
C00V C 0.3972(2) 0.5522(2) 0.09765(11) 0.0504(7) Uani 1 1 d . . . . .
H00F H 0.440235 0.580269 0.065279 0.060 Uiso 1 1 calc R U . . .
H00G H 0.323323 0.568277 0.090239 0.060 Uiso 1 1 calc R U . . .
C00W C 0.4089(4) 0.4569(3) 0.0943(2) 0.0942(17) Uani 1 1 d . . . . .
H00H H 0.384539 0.435987 0.054121 0.141 Uiso 1 1 calc R U . . .
H00M H 0.367430 0.429289 0.126946 0.141 Uiso 1 1 calc R U . . .
H00N H 0.482591 0.441297 0.099630 0.141 Uiso 1 1 calc R U . . .

loop_
_atom_site_aniso_label
_atom_site_aniso_U_11
_atom_site_aniso_U_22
_atom_site_aniso_U_33
_atom_site_aniso_U_23
_atom_site_aniso_U_13
_atom_site_aniso_U_12
Ru01 0.01891(8) 0.02424(8) 0.02161(8) -0.00156(5) 0.00206(5) 0.00057(5)
O002 0.0315(8) 0.0529(10) 0.0202(6) -0.0092(6) -0.0009(6) 0.0026(7)
O003 0.0425(9) 0.0308(7) 0.0229(6) 0.0020(6) 0.0004(6) -0.0024(6)
O004 0.0289(8) 0.0513(10) 0.0281(7) -0.0075(7) -0.0051(6) -0.0046(7)
O005 0.0212(7) 0.0334(8) 0.0426(9) -0.0062(7) -0.0002(6) -0.0040(6)
N006 0.0189(7) 0.0256(7) 0.0188(6) -0.0013(5) -0.0004(5) 0.0007(5)
O007 0.0451(9) 0.0328(8) 0.0327(8) -0.0041(6) -0.0059(7) 0.0121(7)
O008 0.0433(9) 0.0325(8) 0.0353(8) -0.0045(7) -0.0061(7) -0.0046(7)
O009 0.0445(10) 0.0395(9) 0.0365(9) -0.0077(7) 0.0182(8) 0.0022(7)
N00A 0.0257(8) 0.0217(7) 0.0212(7) -0.0016(6) 0.0031(6) -0.0017(6)
N00B 0.0279(9) 0.0275(8) 0.0358(9) 0.0050(7) 0.0100(7) 0.0037(7)
O00C 0.0235(8) 0.0677(13) 0.0525(11) 0.0037(9) 0.0094(8) 0.0010(8)
O00D 0.0556(13) 0.0516(11) 0.0457(10) -0.0185(8) -0.0259(9) 0.0150(9)
O00E 0.0948(17) 0.0327(9) 0.0312(9) -0.0090(7) -0.0129(10) 0.0117(10)
N00F 0.0261(8) 0.0249(7) 0.0171(6) 0.0003(5) 0.0021(5) -0.0004(6)
N00G 0.0237(8) 0.0353(9) 0.0289(8) -0.0035(7) -0.0007(6) 0.0022(7)
C00H 0.0215(8) 0.0236(8) 0.0194(7) 0.0007(6) -0.0011(6) 0.0010(6)
C00I 0.0202(8) 0.0270(9) 0.0208(7) -0.0021(6) -0.0019(6) 0.0005(6)
C00J 0.0213(8) 0.0274(9) 0.0223(8) 0.0001(7) 0.0028(6) 0.0015(6)
C00K 0.0213(8) 0.0273(8) 0.0209(8) -0.0001(6) -0.0037(6) 0.0006(6)
C00L 0.0314(9) 0.0218(8) 0.0228(8) -0.0023(6) 0.0037(7) -0.0006(7)
C00M 0.0267(9) 0.0271(9) 0.0199(7) -0.0018(7) -0.0025(6) 0.0002(7)
C00N 0.0308(10) 0.0236(8) 0.0228(8) -0.0009(7) 0.0026(7) -0.0029(7)
C00O 0.0304(9) 0.0249(9) 0.0249(8) -0.0038(7) 0.0024(7) -0.0011(7)
C00P 0.0383(11) 0.0215(8) 0.0303(10) -0.0038(7) 0.0024(8) 0.0024(8)
C00Q 0.0355(11) 0.0253(9) 0.0286(9) 0.0013(7) 0.0016(8) 0.0014(8)
C00R 0.0183(8) 0.0309(9) 0.0247(8) -0.0019(7) -0.0006(6) 0.0010(6)
C00S 0.0382(11) 0.0268(9) 0.0243(8) -0.0002(7) 0.0004(8) -0.0028(8)
C00T 0.0510(14) 0.0382(12) 0.0229(9) 0.0000(8) -0.0039(9) -0.0045(10)
C00U 0.0594(17) 0.0614(17) 0.0280(11) -0.0067(11) 0.0110(11) -0.0036(14)
C00V 0.0450(14) 0.085(2) 0.0213(10) -0.0163(12) -0.0027(10) -0.0031(14)
C00W 0.084(3) 0.100(3) 0.099(3) -0.073(3) -0.041(2) 0.025(2)

loop_
_atom_type_symbol
_atom_type_description
_atom_type_scat_dispersion_real
_atom_type_scat_dispersion_imag
_atom_type_scat_source
C C 0.0033 0.0016 'International Tables Vol C Tables 4.2.6.8 and 6.1.1.4'
H H 0.0000 0.0000 'International Tables Vol C Tables 4.2.6.8 and 6.1.1.4'
N N 0.0061 0.0033 'International Tables Vol C Tables 4.2.6.8 and 6.1.1.4'
O O 0.0106 0.0060 'International Tables Vol C Tables 4.2.6.8 and 6.1.1.4'
Ru Ru -1.2594 0.8363 'International Tables Vol C Tables 4.2.6.8 and 6.1.1.4'

loop_
_geom_angle_atom_site_label_1
_geom_angle_atom_site_label_2
_geom_angle_atom_site_label_3
_geom_angle
_geom_angle_site_symmetry_1
_geom_angle_site_symmetry_3
_geom_angle_publ_flag
O005 Ru01 N006 86.84(6) . . ?
O005 Ru01 N00A 86.62(7) . . ?
O005 Ru01 N00B 89.06(7) . . ?
O005 Ru01 N00G 89.53(7) . . ?
N00A Ru01 N006 89.24(6) . . ?
N00B Ru01 N006 175.82(7) . . ?
N00B Ru01 N00A 89.75(7) . . ?
N00F Ru01 O005 178.11(7) . . ?
N00F Ru01 N006 92.71(7) . . ?
N00F Ru01 N00A 95.21(7) . . ?
N00F Ru01 N00B 91.42(8) . . ?
N00F Ru01 N00G 88.66(7) . . ?
N00G Ru01 N006 92.91(6) . . ?
N00G Ru01 N00A 175.48(7) . . ?
N00G Ru01 N00B 87.82(7) . . ?
C00M O002 C00V 116.22(18) . . ?
C00S O003 C00T 116.78(17) . . ?
Ru01 O005 H005 110.2 . . ?
C00I N006 Ru01 120.46(12) . . ?
C00I N006 C00K 118.58(16) . . ?
C00K N006 Ru01 120.94(12) . . ?
C00L N00A Ru01 121.49(13) . . ?
C00L N00A C00O 118.69(17) . . ?
C00O N00A Ru01 119.69(13) . . ?
O009 N00B Ru01 118.77(15) . . ?
O00C N00B Ru01 121.01(16) . . ?
O00C N00B O009 120.22(19) . . ?
O008 N00F Ru01 173.42(16) . . ?
O007 N00G Ru01 118.37(14) . . ?
O00D N00G Ru01 120.76(15) . . ?
O00D N00G O007 120.87(19) . . ?
C00I C00H C00M 117.03(17) . . ?
C00J C00H C00I 119.15(17) . . ?
C00J C00H C00M 123.81(17) . . ?
N006 C00I C00H 122.31(17) . . ?
N006 C00I H00I 118.8 . . ?
C00H C00I H00I 118.8 . . ?
C00H C00J H00J 120.7 . . ?
C00H C00J C00R 118.66(17) . . ?
C00R C00J H00J 120.7 . . ?
N006 C00K H00K 119.0 . . ?
N006 C00K C00R 122.04(17) . . ?
C00R C00K H00K 119.0 . . ?
N00A C00L H00L 118.7 . . ?
N00A C00L C00N 122.58(18) . . ?
C00N C00L H00L 118.7 . . ?
O002 C00M C00H 111.84(17) . . ?
O004 C00M O002 124.93(18) . . ?
O004 C00M C00H 123.21(18) . . ?
C00L C00N C00Q 118.94(18) . . ?
C00L C00N C00S 117.94(18) . . ?
C00Q C00N C00S 123.09(19) . . ?
N00A C00O H00O 119.2 . . ?
N00A C00O C00P 121.56(19) . . ?
C00P C00O H00O 119.2 . . ?
C00O C00P H00P 120.2 . . ?
C00O C00P C00Q 119.64(19) . . ?
C00Q C00P H00P 120.2 . . ?
C00N C00Q C00P 118.6(2) . . ?
C00N C00Q H00Q 120.7 . . ?
C00P C00Q H00Q 120.7 . . ?
C00J C00R H00R 120.4 . . ?
C00K C00R C00J 119.26(17) . . ?
C00K C00R H00R 120.4 . . ?
O003 C00S C00N 111.72(18) . . ?
O00E C00S O003 125.6(2) . . ?
O00E C00S C00N 122.7(2) . . ?
O003 C00T H00A 109.7 . . ?
O003 C00T H00B 109.7 . . ?
O003 C00T C00U 109.7(2) . . ?
H00A C00T H00B 108.2 . . ?
C00U C00T H00A 109.7 . . ?
C00U C00T H00B 109.7 . . ?
C00T C00U H00C 109.5 . . ?
C00T C00U H00D 109.5 . . ?
C00T C00U H00E 109.5 . . ?
H00C C00U H00D 109.5 . . ?
H00C C00U H00E 109.5 . . ?
H00D C00U H00E 109.5 . . ?
O002 C00V H00F 109.6 . . ?
O002 C00V H00G 109.6 . . ?
O002 C00V C00W 110.4(3) . . ?
H00F C00V H00G 108.1 . . ?
C00W C00V H00F 109.6 . . ?
C00W C00V H00G 109.6 . . ?
C00V C00W H00H 109.5 . . ?
C00V C00W H00M 109.5 . . ?
C00V C00W H00N 109.5 . . ?
H00H C00W H00M 109.5 . . ?
H00H C00W H00N 109.5 . . ?
H00M C00W H00N 109.5 . . ?

loop_
_geom_bond_atom_site_label_1
_geom_bond_atom_site_label_2
_geom_bond_distance
_geom_bond_site_symmetry_2
_geom_bond_publ_flag
Ru01 O005 1.9100(15) . ?
Ru01 N006 2.1228(15) . ?
Ru01 N00A 2.1216(16) . ?
Ru01 N00B 2.0716(18) . ?
Ru01 N00F 1.7671(16) . ?
Ru01 N00G 2.0694(19) . ?
O002 C00M 1.337(2) . ?
O002 C00V 1.452(3) . ?
O003 C00S 1.324(3) . ?
O003 C00T 1.453(3) . ?
O004 C00M 1.206(2) . ?
O005 H005 0.8842 . ?
N006 C00I 1.339(2) . ?
N006 C00K 1.352(2) . ?
O007 N00G 1.242(2) . ?
O008 N00F 1.150(2) . ?
O009 N00B 1.243(3) . ?
N00A C00L 1.340(2) . ?
N00A C00O 1.348(2) . ?
N00B O00C 1.237(3) . ?
O00D N00G 1.218(2) . ?
O00E C00S 1.204(3) . ?
C00H C00I 1.384(3) . ?
C00H C00J 1.384(3) . ?
C00H C00M 1.494(3) . ?
C00I H00I 0.9500 . ?
C00J H00J 0.9500 . ?
C00J C00R 1.388(3) . ?
C00K H00K 0.9500 . ?
C00K C00R 1.379(3) . ?
C00L H00L 0.9500 . ?
C00L C00N 1.381(3) . ?
C00N C00Q 1.384(3) . ?
C00N C00S 1.493(3) . ?
C00O H00O 0.9500 . ?
C00O C00P 1.382(3) . ?
C00P H00P 0.9500 . ?
C00P C00Q 1.386(3) . ?
C00Q H00Q 0.9500 . ?
C00R H00R 0.9500 . ?
C00T H00A 0.9900 . ?
C00T H00B 0.9900 . ?
C00T C00U 1.502(4) . ?
C00U H00C 0.9800 . ?
C00U H00D 0.9800 . ?
C00U H00E 0.9800 . ?
C00V H00F 0.9900 . ?
C00V H00G 0.9900 . ?
C00V C00W 1.459(5) . ?
C00W H00H 0.9800 . ?
C00W H00M 0.9800 . ?
C00W H00N 0.9800 . ?

loop_
_geom_torsion_atom_site_label_1
_geom_torsion_atom_site_label_2
_geom_torsion_atom_site_label_3
_geom_torsion_atom_site_label_4
_geom_torsion
_geom_torsion_site_symmetry_1
_geom_torsion_site_symmetry_2
_geom_torsion_site_symmetry_3
_geom_torsion_site_symmetry_4
_geom_torsion_publ_flag
Ru01 N006 C00I C00H -177.76(14) . . . . ?
Ru01 N006 C00K C00R 177.86(15) . . . . ?
Ru01 N00A C00L C00N 174.29(15) . . . . ?
Ru01 N00A C00O C00P -175.82(16) . . . . ?
N006 C00K C00R C00J -0.1(3) . . . . ?
N00A C00L C00N C00Q 1.4(3) . . . . ?
N00A C00L C00N C00S -176.69(19) . . . . ?
N00A C00O C00P C00Q 1.5(3) . . . . ?
C00H C00J C00R C00K 0.2(3) . . . . ?
C00I N006 C00K C00R -0.2(3) . . . . ?
C00I C00H C00J C00R -0.1(3) . . . . ?
C00I C00H C00M O002 178.75(17) . . . . ?
C00I C00H C00M O004 -2.7(3) . . . . ?
C00J C00H C00I N006 -0.2(3) . . . . ?
C00J C00H C00M O002 -0.3(3) . . . . ?
C00J C00H C00M O004 178.3(2) . . . . ?
C00K N006 C00I C00H 0.3(3) . . . . ?
C00L N00A C00O C00P 0.1(3) . . . . ?
C00L C00N C00Q C00P 0.2(3) . . . . ?
C00L C00N C00S O003 178.25(19) . . . . ?
C00L C00N C00S O00E -0.8(4) . . . . ?
C00M O002 C00V C00W -101.8(3) . . . . ?
C00M C00H C00I N006 -179.25(17) . . . . ?
C00M C00H C00J C00R 178.90(18) . . . . ?
C00O N00A C00L C00N -1.6(3) . . . . ?
C00O C00P C00Q C00N -1.6(3) . . . . ?
C00Q C00N C00S O003 0.3(3) . . . . ?
C00Q C00N C00S O00E -178.8(3) . . . . ?
C00S O003 C00T C00U 90.1(2) . . . . ?
C00S C00N C00Q C00P 178.2(2) . . . . ?
C00T O003 C00S O00E -0.8(4) . . . . ?
C00T O003 C00S C00N -179.74(19) . . . . ?
C00V O002 C00M O004 2.2(3) . . . . ?
C00V O002 C00M C00H -179.3(2) . . . . ?
